data_2219346
loop_
_publ_author_name
'Zou, Xian-Zhi'

_publ_section_title Poly[aqua[\m~2~-1,1'-(butane-1,4-diyl)diimidazole](\m~2~-naphthalene-1,4-dicarboxylato)nickel(II)]
_journal_coeditor_code HB2770
_journal_issue 9
_journal_name_full 'Acta Crystallographica Section E'
_journal_page_first m1105
_journal_paper_doi 10.1107/S1600536808024008
_journal_volume 64
_journal_year 2008
_chemical_formula_iupac '[Ni (C12 H6 O4) (C10 H14 N4) (H2 O)]'
_chemical_formula_moiety 'C22 H22 N4 Ni O5'
_chemical_formula_sum 'C22 H22 N4 Ni O5'
_chemical_formula_weight 481.15
_chemical_name_systematic
;
Poly[aqua[\m~2~-1,1'-(butane-1,4-diyl)diimidazole](\m~2~-naphthalene-1,4-
dicarboxylato)nickel(II)]
;
_space_group_IT_number 14
_symmetry_cell_setting monoclinic
_symmetry_space_group_name_Hall '-P 2yn'
_symmetry_space_group_name_H-M 'P 1 21/n 1'
_atom_sites_solution_hydrogens geom
_atom_sites_solution_primary direct
_atom_sites_solution_secondary difmap
_audit_creation_method SHELXL-97
_cell_angle_alpha 90.00
_cell_angle_beta 107.361(2)
_cell_angle_gamma 90.00
_cell_formula_units_Z 4
_cell_length_a 12.4213(12)
_cell_length_b 13.2543(13)
_cell_length_c 13.4328(13)
_cell_measurement_reflns_used 4157
_cell_measurement_temperature 293(2)
_cell_measurement_theta_max 26.12
_cell_measurement_theta_min 1.88
_cell_volume 2110.8(4)
_computing_cell_refinement 'SAINT (Bruker, 1998)'
_computing_data_collection 'SMART (Bruker, 1998)'
_computing_data_reduction 'SAINT (Bruker, 1998)'
_computing_molecular_graphics 'SHELXTL (Sheldrick, 2008)'
_computing_publication_material 'SHELXTL (Sheldrick, 2008)'
_computing_structure_refinement 'SHELXL97 (Sheldrick, 2008)'
_computing_structure_solution 'SHELXS97 (Sheldrick, 2008)'
_diffrn_ambient_temperature 293(2)
_diffrn_measured_fraction_theta_full 0.994
_diffrn_measured_fraction_theta_max 0.988
_diffrn_measurement_device_type 'Bruker APEX CCD'
_diffrn_measurement_method \w
_diffrn_radiation_monochromator graphite
_diffrn_radiation_source 'fine-focus sealed tube'
_diffrn_radiation_type MoK\a
_diffrn_radiation_wavelength 0.71073
_diffrn_reflns_av_R_equivalents 0.0626
_diffrn_reflns_av_sigmaI/netI 0.0799
_diffrn_reflns_limit_h_max 15
_diffrn_reflns_limit_h_min -9
_diffrn_reflns_limit_k_max 14
_diffrn_reflns_limit_k_min -16
_diffrn_reflns_limit_l_max 16
_diffrn_reflns_limit_l_min -16
_diffrn_reflns_number 11720
_diffrn_reflns_theta_full 25.00
_diffrn_reflns_theta_max 26.12
_diffrn_reflns_theta_min 1.96
_exptl_absorpt_coefficient_mu 0.962
_exptl_absorpt_correction_T_max 0.866
_exptl_absorpt_correction_T_min 0.827
_exptl_absorpt_correction_type multi-scan
_exptl_absorpt_process_details '(SADABS; Bruker, 1998)'
_exptl_crystal_colour green
_exptl_crystal_density_diffrn 1.514
_exptl_crystal_density_method 'not measured'
_exptl_crystal_description block
_exptl_crystal_F_000 1000
_exptl_crystal_size_max 0.19
_exptl_crystal_size_mid 0.17
_exptl_crystal_size_min 0.15
_refine_diff_density_max 0.542
_refine_diff_density_min -0.400
_refine_ls_extinction_method none
_refine_ls_goodness_of_fit_ref 1.054
_refine_ls_hydrogen_treatment mixed
_refine_ls_matrix_type full
_refine_ls_number_parameters 297
_refine_ls_number_reflns 4157
_refine_ls_number_restraints 3
_refine_ls_restrained_S_all 1.054
_refine_ls_R_factor_all 0.0728
_refine_ls_R_factor_gt 0.0492
_refine_ls_shift/su_max 0.000
_refine_ls_shift/su_mean 0.000
_refine_ls_structure_factor_coef Fsqd
_refine_ls_weighting_details 'calc w=1/[\s^2^(Fo^2^)+(0.0253P)^2^] where P=(Fo^2^+2Fc^2^)/3'
_refine_ls_weighting_scheme calc
_refine_ls_wR_factor_gt 0.0898
_refine_ls_wR_factor_ref 0.0967
_reflns_number_gt 2982
_reflns_number_total 4157
_reflns_threshold_expression I>2\s(I)
_cod_data_source_file hb2770.cif
_cod_data_source_block I
_cod_depositor_comments
;
The following automatic conversions were performed:
'_symmetry_cell_setting' value 'Monoclinic' changed to 'monoclinic'
according to '/home/saulius/struct/CIF-dictionaries/cif_core.dic'
dictionary named 'cif_core.dic' version 2.4.1 from 2010-06-29.

Automatic conversion script
Id: cif_fix_enum 1527 2010-12-29 10:47:43Z saulius 

The following automatic conversions were performed:

'_symmetry_cell_setting' value 'Monoclinic' changed to 'monoclinic'
according to /home/saulius/struct/CIF-dictionaries/cif_core.dic
dictionary named 'cif_core.dic' version 2.4.1 from 2010-06-29.

Automatic conversion script
Id: cif_fix_values 1715 2011-07-08 13:25:40Z adriana 
;
_cod_original_sg_symbol_H-M 'P 21/n'
_cod_database_code 2219346
_cod_database_fobs_code 2219346

loop_
_symmetry_equiv_pos_as_xyz
'x, y, z'
'-x+1/2, y+1/2, -z+1/2'
'-x, -y, -z'
'x-1/2, -y-1/2, z-1/2'

loop_
_atom_site_type_symbol
_atom_site_label
_atom_site_fract_x
_atom_site_fract_y
_atom_site_fract_z
_atom_site_U_iso_or_equiv
_atom_site_adp_type
_atom_site_calc_flag
_atom_site_refinement_flags
_atom_site_occupancy
C C1 0.2969(3) 0.1196(2) 0.2222(3) 0.0208(8) Uani d . 1
C C2 0.2145(3) 0.1584(2) 0.2758(2) 0.0190(8) Uani d . 1
C C3 0.2114(3) 0.2586(2) 0.2946(3) 0.0264(9) Uani d . 1
H H3 0.2583 0.3019 0.2721 0.032 Uiso calc R 1
C C4 0.1392(3) 0.2986(2) 0.3472(3) 0.0238(8) Uani d . 1
H H4 0.1399 0.3677 0.3597 0.029 Uiso calc R 1
C C5 0.0674(3) 0.2376(2) 0.3805(2) 0.0203(8) Uani d . 1
C C6 -0.0034(3) 0.2829(2) 0.4420(3) 0.0218(8) Uani d . 1
C C7 0.0636(3) 0.1328(2) 0.3576(2) 0.0180(7) Uani d . 1
C C8 0.1382(3) 0.0919(2) 0.3055(2) 0.0172(7) Uani d . 1
C C9 0.1306(3) -0.0118(2) 0.2806(3) 0.0256(8) Uani d . 1
H H9 0.1795 -0.0393 0.2473 0.031 Uiso calc R 1
C C10 0.0536(3) -0.0723(3) 0.3042(3) 0.0281(9) Uani d . 1
H H10 0.0497 -0.1404 0.2868 0.034 Uiso calc R 1
C C11 -0.0196(3) -0.0320(3) 0.3546(3) 0.0312(9) Uani d . 1
H H11 -0.0722 -0.0738 0.3706 0.037 Uiso calc R 1
C C12 -0.0157(3) 0.0664(2) 0.3806(3) 0.0257(8) Uani d . 1
H H12 -0.0657 0.0914 0.4141 0.031 Uiso calc R 1
C C13 0.1710(3) 0.2460(3) -0.1581(3) 0.0335(10) Uani d . 1
H H13 0.1644 0.1937 -0.2056 0.040 Uiso calc R 1
C C14 0.1151(4) 0.3340(3) -0.1787(3) 0.0430(11) Uani d . 1
H H14 0.0644 0.3537 -0.2418 0.052 Uiso calc R 1
C C15 0.2219(3) 0.3312(3) -0.0198(3) 0.0310(9) Uani d . 1
H H15 0.2581 0.3510 0.0484 0.037 Uiso calc R 1
C C16 0.1118(3) 0.4914(2) -0.0714(3) 0.0274(9) Uani d . 1
H H16A 0.1268 0.5024 0.0029 0.033 Uiso calc R 1
H H16B 0.0311 0.4976 -0.1039 0.033 Uiso calc R 1
C C17 0.1715(3) 0.5711(2) -0.1149(3) 0.0296(9) Uani d . 1
H H17A 0.1498 0.5648 -0.1903 0.036 Uiso calc R 1
H H17B 0.2523 0.5605 -0.0882 0.036 Uiso calc R 1
C C18 0.1434(3) 0.6771(2) -0.0863(3) 0.0293(9) Uani d . 1
H H18A 0.0622 0.6862 -0.1083 0.035 Uiso calc R 1
H H18B 0.1705 0.6855 -0.0112 0.035 Uiso calc R 1
C C19 0.1971(3) 0.7560(2) -0.1379(3) 0.0293(9) Uani d . 1
H H19A 0.2754 0.7381 -0.1277 0.035 Uiso calc R 1
H H19B 0.1590 0.7559 -0.2123 0.035 Uiso calc R 1
C C20 0.1050(3) 0.9021(3) -0.0704(3) 0.0395(11) Uani d . 1
H H20 0.0353 0.8734 -0.0749 0.047 Uiso calc R 1
C C21 0.2746(3) 0.9270(2) -0.0777(3) 0.0238(8) Uani d . 1
H H21 0.3436 0.9163 -0.0898 0.029 Uiso calc R 1
N N4 0.2477(2) 1.01080(19) -0.0399(2) 0.0212(7) Uani d . 1
C C23 0.1402(3) 0.9948(3) -0.0365(3) 0.0378(10) Uani d . 1
H H23 0.0973 1.0419 -0.0137 0.045 Uiso calc R 1
N N1 0.2384(2) 0.2446(2) -0.0581(2) 0.0224(7) Uani d . 1
N N2 0.1476(2) 0.38862(19) -0.0887(2) 0.0232(7) Uani d . 1
N N3 0.1920(2) 0.8579(2) -0.0970(2) 0.0240(7) Uani d . 1
O O1 -0.05860(18) 0.36339(16) 0.40707(17) 0.0227(5) Uani d . 1
O O2 0.3062(2) 0.17401(16) 0.14730(18) 0.0266(6) Uani d . 1
O O1W 0.4733(2) 0.04150(17) 0.12115(19) 0.0208(6) Uani d D 1
O O3 -0.00731(19) 0.24467(16) 0.52507(17) 0.0265(6) Uani d . 1
O O4 0.35191(19) 0.04171(16) 0.25344(18) 0.0257(6) Uani d . 1
Ni Ni1 0.35134(4) 0.13565(3) 0.01819(3) 0.02231(14) Uani d . 1
H HW12 0.495(2) -0.0135(16) 0.107(2) 0.020(10) Uiso d D 1
H HW11 0.440(3) 0.034(2) 0.166(2) 0.053(15) Uiso d D 1

loop_
_atom_site_aniso_label
_atom_site_aniso_U_11
_atom_site_aniso_U_22
_atom_site_aniso_U_33
_atom_site_aniso_U_12
_atom_site_aniso_U_13
_atom_site_aniso_U_23
C1 0.023(2) 0.0180(19) 0.0236(19) -0.0040(15) 0.0094(15) -0.0067(15)
C2 0.025(2) 0.0174(19) 0.0172(18) 0.0032(14) 0.0099(15) 0.0011(14)
C3 0.034(2) 0.0166(19) 0.037(2) -0.0033(16) 0.0226(18) 0.0027(16)
C4 0.033(2) 0.0108(18) 0.033(2) 0.0005(15) 0.0184(18) -0.0043(15)
C5 0.024(2) 0.0201(19) 0.0198(19) 0.0018(15) 0.0110(15) 0.0017(15)
C6 0.023(2) 0.0178(19) 0.028(2) -0.0063(15) 0.0133(17) -0.0083(16)
C7 0.0207(18) 0.0162(18) 0.0187(17) 0.0009(14) 0.0085(14) 0.0007(14)
C8 0.0238(19) 0.0136(17) 0.0162(17) 0.0012(14) 0.0088(15) 0.0009(13)
C9 0.030(2) 0.021(2) 0.030(2) 0.0018(16) 0.0157(17) -0.0013(16)
C10 0.034(2) 0.0147(19) 0.039(2) -0.0018(16) 0.0167(19) -0.0041(16)
C11 0.037(2) 0.022(2) 0.041(2) -0.0094(17) 0.021(2) -0.0018(17)
C12 0.030(2) 0.025(2) 0.028(2) -0.0024(16) 0.0182(17) -0.0027(16)
C13 0.047(3) 0.023(2) 0.029(2) 0.0090(18) 0.0076(19) -0.0050(17)
C14 0.057(3) 0.035(2) 0.026(2) 0.019(2) -0.004(2) 0.0003(18)
C15 0.035(2) 0.024(2) 0.027(2) 0.0056(17) -0.0011(18) -0.0046(16)
C16 0.027(2) 0.019(2) 0.037(2) 0.0056(15) 0.0124(18) -0.0005(16)
C17 0.030(2) 0.020(2) 0.039(2) 0.0018(16) 0.0105(18) -0.0001(17)
C18 0.029(2) 0.020(2) 0.039(2) 0.0005(16) 0.0105(18) 0.0004(17)
C19 0.033(2) 0.020(2) 0.036(2) -0.0053(16) 0.0123(18) -0.0043(17)
C20 0.025(2) 0.025(2) 0.074(3) -0.0038(17) 0.023(2) -0.005(2)
C21 0.019(2) 0.024(2) 0.031(2) -0.0005(15) 0.0100(16) 0.0025(16)
N4 0.0213(17) 0.0140(15) 0.0293(17) -0.0003(12) 0.0092(13) -0.0001(13)
C23 0.025(2) 0.023(2) 0.071(3) -0.0001(17) 0.023(2) -0.011(2)
N1 0.0244(17) 0.0182(16) 0.0264(17) 0.0042(12) 0.0104(14) 0.0006(13)
N2 0.0265(17) 0.0127(16) 0.0304(17) 0.0036(12) 0.0086(14) 0.0024(12)
N3 0.0238(17) 0.0149(16) 0.0341(17) -0.0021(13) 0.0099(14) -0.0015(13)
O1 0.0282(14) 0.0136(12) 0.0333(14) 0.0018(10) 0.0196(11) 0.0008(11)
O2 0.0385(16) 0.0226(14) 0.0284(14) 0.0093(11) 0.0246(12) 0.0068(11)
O1W 0.0230(15) 0.0157(14) 0.0277(15) 0.0028(11) 0.0138(12) -0.0024(11)
O3 0.0388(16) 0.0215(13) 0.0276(14) 0.0028(11) 0.0226(12) 0.0014(11)
O4 0.0309(15) 0.0202(14) 0.0316(14) 0.0091(11) 0.0178(12) 0.0062(11)
Ni1 0.0259(3) 0.0180(2) 0.0269(3) 0.0016(2) 0.0137(2) 0.0008(2)

loop_
_atom_type_symbol
_atom_type_description
_atom_type_scat_dispersion_real
_atom_type_scat_dispersion_imag
_atom_type_scat_source
C C 0.0033 0.0016 'International Tables Vol C Tables 4.2.6.8 and 6.1.1.4'
H H 0.0000 0.0000 'International Tables Vol C Tables 4.2.6.8 and 6.1.1.4'
N N 0.0061 0.0033 'International Tables Vol C Tables 4.2.6.8 and 6.1.1.4'
O O 0.0106 0.0060 'International Tables Vol C Tables 4.2.6.8 and 6.1.1.4'
Ni Ni 0.3393 1.1124 'International Tables Vol C Tables 4.2.6.8 and 6.1.1.4'

loop_
_geom_angle_atom_site_label_1
_geom_angle_atom_site_label_2
_geom_angle_atom_site_label_3
_geom_angle_site_symmetry_1
_geom_angle_site_symmetry_3
_geom_angle
O4 C1 O2 . . 124.8(3)
O4 C1 C2 . . 120.4(3)
O2 C1 C2 . . 114.8(3)
C3 C2 C8 . . 119.5(3)
C3 C2 C1 . . 118.9(3)
C8 C2 C1 . . 121.5(3)
C2 C3 C4 . . 121.6(3)
C2 C3 H3 . . 119.2
C4 C3 H3 . . 119.2
C5 C4 C3 . . 121.1(3)
C5 C4 H4 . . 119.5
C3 C4 H4 . . 119.5
C4 C5 C7 . . 119.2(3)
C4 C5 C6 . . 119.1(3)
C7 C5 C6 . . 121.7(3)
O3 C6 O1 . . 120.7(3)
O3 C6 C5 . . 121.2(3)
O1 C6 C5 . . 118.1(3)
C5 C7 C12 . . 122.5(3)
C5 C7 C8 . . 119.6(3)
C12 C7 C8 . . 117.8(3)
C9 C8 C7 . . 118.6(3)
C9 C8 C2 . . 122.4(3)
C7 C8 C2 . . 118.9(3)
C10 C9 C8 . . 121.5(3)
C10 C9 H9 . . 119.2
C8 C9 H9 . . 119.2
C9 C10 C11 . . 119.7(3)
C9 C10 H10 . . 120.2
C11 C10 H10 . . 120.2
C12 C11 C10 . . 121.3(3)
C12 C11 H11 . . 119.4
C10 C11 H11 . . 119.4
C11 C12 C7 . . 121.1(3)
C11 C12 H12 . . 119.5
C7 C12 H12 . . 119.5
C14 C13 N1 . . 110.2(3)
C14 C13 H13 . . 124.9
N1 C13 H13 . . 124.9
C13 C14 N2 . . 106.3(3)
C13 C14 H14 . . 126.9
N2 C14 H14 . . 126.9
N1 C15 N2 . . 112.9(3)
N1 C15 H15 . . 123.6
N2 C15 H15 . . 123.6
N2 C16 C17 . . 112.4(3)
N2 C16 H16A . . 109.1
C17 C16 H16A . . 109.1
N2 C16 H16B . . 109.1
C17 C16 H16B . . 109.1
H16A C16 H16B . . 107.9
C16 C17 C18 . . 111.9(3)
C16 C17 H17A . . 109.2
C18 C17 H17A . . 109.2
C16 C17 H17B . . 109.2
C18 C17 H17B . . 109.2
H17A C17 H17B . . 107.9
C19 C18 C17 . . 110.8(3)
C19 C18 H18A . . 109.5
C17 C18 H18A . . 109.5
C19 C18 H18B . . 109.5
C17 C18 H18B . . 109.5
H18A C18 H18B . . 108.1
N3 C19 C18 . . 113.0(3)
N3 C19 H19A . . 109.0
C18 C19 H19A . . 109.0
N3 C19 H19B . . 109.0
C18 C19 H19B . . 109.0
H19A C19 H19B . . 107.8
C23 C20 N3 . . 106.2(3)
C23 C20 H20 . . 126.9
N3 C20 H20 . . 126.9
N4 C21 N3 . . 112.7(3)
N4 C21 H21 . . 123.6
N3 C21 H21 . . 123.6
C21 N4 C23 . . 104.3(3)
C21 N4 Ni1 . 1_565 128.0(2)
C23 N4 Ni1 . 1_565 127.4(2)
C20 C23 N4 . . 110.8(3)
C20 C23 H23 . . 124.6
N4 C23 H23 . . 124.6
C15 N1 C13 . . 104.8(3)
C15 N1 Ni1 . . 126.0(2)
C13 N1 Ni1 . . 129.1(2)
C15 N2 C14 . . 105.8(3)
C15 N2 C16 . . 126.7(3)
C14 N2 C16 . . 127.5(3)
C21 N3 C20 . . 106.0(3)
C21 N3 C19 . . 125.8(3)
C20 N3 C19 . . 128.1(3)
C6 O1 Ni1 . 4_566 94.87(19)
C1 O2 Ni1 . . 130.1(2)
Ni1 O1W HW12 . . 126(2)
Ni1 O1W HW11 . . 97(3)
HW12 O1W HW11 . . 110(2)
C6 O3 Ni1 . 4_566 85.3(2)
O2 Ni1 N1 . . 85.93(10)
O2 Ni1 N4 . 1_545 102.65(10)
N1 Ni1 N4 . 1_545 96.70(11)
O2 Ni1 O1 . 4_665 159.34(9)
N1 Ni1 O1 . 4_665 94.01(10)
N4 Ni1 O1 1_545 4_665 97.87(10)
O2 Ni1 O1W . . 85.20(9)
N1 Ni1 O1W . . 169.33(10)
N4 Ni1 O1W 1_545 . 91.03(10)
O1 Ni1 O1W 4_665 . 92.20(9)
O2 Ni1 O3 . 4_665 100.97(9)
N1 Ni1 O3 . 4_665 86.35(10)
N4 Ni1 O3 1_545 4_665 156.33(9)
O1 Ni1 O3 4_665 4_665 58.47(8)
O1W Ni1 O3 . 4_665 89.53(8)

loop_
_geom_bond_atom_site_label_1
_geom_bond_atom_site_label_2
_geom_bond_site_symmetry_2
_geom_bond_distance
_geom_bond_publ_flag
C1 O4 . 1.240(4) ?
C1 O2 . 1.270(4) ?
C1 C2 . 1.508(4) ?
C2 C3 . 1.356(4) ?
C2 C8 . 1.434(4) ?
C3 C4 . 1.400(4) ?
C3 H3 . 0.9300 ?
C4 C5 . 1.375(4) ?
C4 H4 . 0.9300 ?
C5 C7 . 1.420(4) ?
C5 C6 . 1.500(4) ?
C6 O3 . 1.240(4) ?
C6 O1 . 1.279(4) ?
C7 C12 . 1.421(4) ?
C7 C8 . 1.424(4) ?
C8 C9 . 1.412(4) ?
C9 C10 . 1.356(4) ?
C9 H9 . 0.9300 ?
C10 C11 . 1.392(5) ?
C10 H10 . 0.9300 ?
C11 C12 . 1.347(4) ?
C11 H11 . 0.9300 ?
C12 H12 . 0.9300 ?
C13 C14 . 1.343(5) ?
C13 N1 . 1.355(4) ?
C13 H13 . 0.9300 ?
C14 N2 . 1.363(4) ?
C14 H14 . 0.9300 ?
C15 N1 . 1.299(4) ?
C15 N2 . 1.334(4) ?
C15 H15 . 0.9300 ?
C16 N2 . 1.472(4) ?
C16 C17 . 1.505(5) ?
C16 H16A . 0.9700 ?
C16 H16B . 0.9700 ?
C17 C18 . 1.525(4) ?
C17 H17A . 0.9700 ?
C17 H17B . 0.9700 ?
C18 C19 . 1.515(4) ?
C18 H18A . 0.9700 ?
C18 H18B . 0.9700 ?
C19 N3 . 1.466(4) ?
C19 H19A . 0.9700 ?
C19 H19B . 0.9700 ?
C20 C23 . 1.338(5) ?
C20 N3 . 1.368(4) ?
C20 H20 . 0.9300 ?
C21 N4 . 1.306(4) ?
C21 N3 . 1.341(4) ?
C21 H21 . 0.9300 ?
N4 C23 . 1.367(4) ?
N4 Ni1 1_565 2.099(3) ?
C23 H23 . 0.9300 ?
O1 Ni1 4_566 2.116(2) ?
O1W HW12 . 0.819(16) ?
O1W HW11 . 0.83(4) ?
O3 Ni1 4_566 2.347(2) ?
Ni1 O1W . 2.125(2) y
Ni1 O2 . 2.040(2) y
Ni1 O1 4_665 2.116(2) y
Ni1 O3 4_665 2.347(2) y
Ni1 N1 . 2.060(3) y
Ni1 N4 1_545 2.099(3) y

loop_
_geom_hbond_atom_site_label_D
_geom_hbond_atom_site_label_H
_geom_hbond_atom_site_label_A
_geom_hbond_site_symmetry_A
_geom_hbond_distance_DH
_geom_hbond_distance_HA
_geom_hbond_distance_DA
_geom_hbond_angle_DHA
O1W HW12 O1 2_545 0.819(16) 1.847(18) 2.661(3) 172(3)
O1W HW11 O4 . 0.83(4) 1.83(4) 2.651(3) 169(3)
